data_7005431
loop_
_publ_author_name
'Schmiege, Benjamin M.'
'Carney, Michael J.'
'Small, Brooke L.'
'Gerlach, Deidra L.'
'Halfen, Jason A.'

_publ_section_title
;
 Alternatives to pyridinediimine ligands: syntheses and structures of
 metal complexes supported by donor-modified alpha-diimine ligands.
;
_journal_issue 24
_journal_name_full 'Dalton transactions (Cambridge, England : 2003)'
_journal_page_first 2547
_journal_page_last 2562
_journal_paper_doi 10.1039/b702197f
_journal_year 2007
_chemical_formula_sum 'C24 H15 N O S'
_chemical_formula_weight 365.43
_chemical_name_common 040017
_chemical_name_systematic
;
?
;
_space_group_IT_number 61
_symmetry_cell_setting orthorhombic
_symmetry_space_group_name_Hall '-P 2ac 2ab'
_symmetry_space_group_name_H-M 'P b c a'
_atom_sites_solution_hydrogens geom
_atom_sites_solution_primary direct
_atom_sites_solution_secondary difmap
_audit_creation_method SHELXL-97
_cell_angle_alpha 90.00
_cell_angle_beta 90.00
_cell_angle_gamma 90.00
_cell_formula_units_Z 8
_cell_length_a 14.488(2)
_cell_length_b 15.586(2)
_cell_length_c 16.1046(1)
_cell_measurement_reflns_used 25
_cell_measurement_temperature 293(2)
_cell_measurement_theta_max 13.65
_cell_measurement_theta_min 10.15
_cell_volume 3636.6(7)
_computing_structure_refinement 'SHELXL-97 (Sheldrick, 1997)'
_computing_structure_solution 'SHELXS-97 (Sheldrick, 1990)'
_diffrn_ambient_temperature 293(2)
_diffrn_measured_fraction_theta_full 1.000
_diffrn_measured_fraction_theta_max 1.000
_diffrn_measurement_device_type 'Bruker-Nonius MACH3S'
_diffrn_measurement_method 'Omega 2-theta scans'
_diffrn_radiation_monochromator graphite
_diffrn_radiation_source 'fine-focus sealed tube'
_diffrn_radiation_type MoK\a
_diffrn_radiation_wavelength 0.71073
_diffrn_reflns_av_R_equivalents 0.0471
_diffrn_reflns_av_sigmaI/netI 0.0603
_diffrn_reflns_limit_h_max 17
_diffrn_reflns_limit_h_min 0
_diffrn_reflns_limit_k_max 18
_diffrn_reflns_limit_k_min 0
_diffrn_reflns_limit_l_max 19
_diffrn_reflns_limit_l_min -19
_diffrn_reflns_number 6255
_diffrn_reflns_theta_full 24.97
_diffrn_reflns_theta_max 24.97
_diffrn_reflns_theta_min 2.30
_diffrn_standards_interval_time 90
_diffrn_standards_number 2
_exptl_absorpt_coefficient_mu 0.191
_exptl_absorpt_correction_type none
_exptl_crystal_colour amber
_exptl_crystal_density_diffrn 1.335
_exptl_crystal_density_method 'not measured'
_exptl_crystal_description block
_exptl_crystal_F_000 1520
_exptl_crystal_size_max 0.26
_exptl_crystal_size_mid 0.24
_exptl_crystal_size_min 0.24
_refine_diff_density_max 0.153
_refine_diff_density_min -0.174
_refine_diff_density_rms 0.039
_refine_ls_extinction_method none
_refine_ls_goodness_of_fit_ref 0.990
_refine_ls_hydrogen_treatment constr
_refine_ls_matrix_type full
_refine_ls_number_parameters 244
_refine_ls_number_reflns 3195
_refine_ls_number_restraints 0
_refine_ls_restrained_S_all 0.990
_refine_ls_R_factor_all 0.1001
_refine_ls_R_factor_gt 0.0473
_refine_ls_shift/su_max 0.001
_refine_ls_shift/su_mean 0.000
_refine_ls_structure_factor_coef Fsqd
_refine_ls_weighting_details 'calc w=1/[\s^2^(Fo^2^)+(0.0377P)^2^+0.0000P] where P=(Fo^2^+2Fc^2^)/3'
_refine_ls_weighting_scheme calc
_refine_ls_wR_factor_gt 0.0863
_refine_ls_wR_factor_ref 0.1031
_reflns_number_gt 1887
_reflns_number_total 3195
_reflns_threshold_expression >2sigma(I)
_cod_data_source_file b702197f.txt
_cod_data_source_block 1
_cod_depositor_comments
;
The following automatic conversions were performed:
'_symmetry_cell_setting' value 'Orthorhombic' changed to 'orthorhombic'
according to '/home/saulius/struct/CIF-dictionaries/cif_core.dic'
dictionary named 'cif_core.dic' version 2.4.1 from 2010-06-29.

Automatic conversion script
Id: cif_fix_enum 1527 2010-12-29 10:47:43Z saulius 
;
_cod_original_sg_symbol_H-M Pbca
_cod_database_code 7005431

loop_
_symmetry_equiv_pos_as_xyz
'x, y, z'
'-x+1/2, -y, z+1/2'
'-x, y+1/2, -z+1/2'
'x+1/2, -y+1/2, -z'
'-x, -y, -z'
'x-1/2, y, -z-1/2'
'x, -y-1/2, z-1/2'
'-x-1/2, y-1/2, z'

loop_
_atom_site_label
_atom_site_type_symbol
_atom_site_fract_x
_atom_site_fract_y
_atom_site_fract_z
_atom_site_U_iso_or_equiv
_atom_site_adp_type
_atom_site_occupancy
_atom_site_symmetry_multiplicity
_atom_site_calc_flag
_atom_site_refinement_flags
_atom_site_disorder_assembly
_atom_site_disorder_group
S1 S 0.93043(5) 0.82412(5) 0.43955(4) 0.0538(2) Uani 1 1 d . . .
N1 N 0.92885(15) 0.62819(14) 0.45092(12) 0.0481(6) Uani 1 1 d . . .
O1 O 0.75688(13) 0.54250(13) 0.42202(10) 0.0629(6) Uani 1 1 d . . .
C1 C 0.95724(18) 0.59049(17) 0.30054(15) 0.0427(7) Uani 1 1 d . . .
C2 C 1.04093(19) 0.61797(19) 0.27110(16) 0.0550(8) Uani 1 1 d . . .
H2A H 1.0835 0.6434 0.3066 0.066 Uiso 1 1 calc R . .
C3 C 1.0615(2) 0.6071(2) 0.18618(18) 0.0654(9) Uani 1 1 d . . .
H3A H 1.1185 0.6255 0.1665 0.079 Uiso 1 1 calc R . .
C4 C 1.0013(2) 0.57084(19) 0.13223(17) 0.0607(9) Uani 1 1 d . . .
H4A H 1.0180 0.5645 0.0768 0.073 Uiso 1 1 calc R . .
C5 C 0.9137(2) 0.54261(17) 0.15883(16) 0.0500(7) Uani 1 1 d . . .
C6 C 0.8427(2) 0.5066(2) 0.11032(17) 0.0632(9) Uani 1 1 d . . .
H6A H 0.8512 0.5002 0.0534 0.076 Uiso 1 1 calc R . .
C7 C 0.7619(2) 0.48096(19) 0.14551(17) 0.0656(9) Uani 1 1 d . . .
H7A H 0.7169 0.4565 0.1118 0.079 Uiso 1 1 calc R . .
C8 C 0.7439(2) 0.49001(18) 0.23104(17) 0.0598(8) Uani 1 1 d . . .
H8A H 0.6884 0.4714 0.2538 0.072 Uiso 1 1 calc R . .
C9 C 0.81075(19) 0.52710(17) 0.27983(15) 0.0462(7) Uani 1 1 d . . .
C10 C 0.89454(18) 0.55227(16) 0.24399(15) 0.0437(6) Uani 1 1 d . . .
C11 C 0.90937(17) 0.59399(17) 0.38135(15) 0.0411(6) Uani 1 1 d . . .
C12 C 0.81426(19) 0.55126(17) 0.36822(16) 0.0470(7) Uani 1 1 d . . .
C13 C 1.01666(18) 0.66697(19) 0.46243(14) 0.0431(7) Uani 1 1 d . . .
C14 C 1.02605(18) 0.75560(19) 0.45978(15) 0.0447(7) Uani 1 1 d . . .
C15 C 1.1119(2) 0.79129(19) 0.47622(16) 0.0519(7) Uani 1 1 d . . .
H15A H 1.1189 0.8506 0.4741 0.062 Uiso 1 1 calc R . .
C16 C 1.1867(2) 0.7409(2) 0.49555(16) 0.0571(8) Uani 1 1 d . . .
H16A H 1.2437 0.7661 0.5064 0.069 Uiso 1 1 calc R . .
C17 C 1.1770(2) 0.6534(2) 0.49872(16) 0.0583(8) Uani 1 1 d . . .
H17A H 1.2274 0.6191 0.5120 0.070 Uiso 1 1 calc R . .
C18 C 1.0925(2) 0.61627(19) 0.48219(15) 0.0541(8) Uani 1 1 d . . .
H18A H 1.0863 0.5569 0.4843 0.065 Uiso 1 1 calc R . .
C19 C 0.9150(2) 0.81093(17) 0.33042(15) 0.0481(7) Uani 1 1 d . . .
C20 C 0.9837(2) 0.8347(2) 0.27595(17) 0.0642(9) Uani 1 1 d . . .
H20A H 1.0388 0.8574 0.2958 0.077 Uiso 1 1 calc R . .
C21 C 0.9699(3) 0.8246(2) 0.19100(18) 0.0794(11) Uani 1 1 d . . .
H21A H 1.0164 0.8399 0.1541 0.095 Uiso 1 1 calc R . .
C22 C 0.8892(3) 0.7925(2) 0.1615(2) 0.0822(11) Uani 1 1 d . . .
H22A H 0.8808 0.7859 0.1046 0.099 Uiso 1 1 calc R . .
C23 C 0.8200(2) 0.7696(2) 0.2154(2) 0.0739(10) Uani 1 1 d . . .
H23A H 0.7647 0.7477 0.1951 0.089 Uiso 1 1 calc R . .
C24 C 0.8330(2) 0.77947(19) 0.30049(17) 0.0594(8) Uani 1 1 d . . .
H24A H 0.7860 0.7647 0.3372 0.071 Uiso 1 1 calc R . .

loop_
_atom_site_aniso_label
_atom_site_aniso_U_11
_atom_site_aniso_U_22
_atom_site_aniso_U_33
_atom_site_aniso_U_23
_atom_site_aniso_U_13
_atom_site_aniso_U_12
S1 0.0570(5) 0.0653(5) 0.0392(4) -0.0046(4) -0.0006(3) 0.0105(4)
N1 0.0496(14) 0.0579(15) 0.0367(12) 0.0001(11) 0.0000(11) -0.0053(12)
O1 0.0535(12) 0.0838(16) 0.0514(11) 0.0077(11) 0.0084(11) -0.0097(12)
C1 0.0445(16) 0.0458(16) 0.0379(15) 0.0021(13) 0.0015(13) 0.0045(14)
C2 0.0483(18) 0.068(2) 0.0486(17) 0.0029(15) 0.0040(14) 0.0008(16)
C3 0.056(2) 0.087(3) 0.0533(19) 0.0076(18) 0.0143(16) 0.0045(19)
C4 0.078(2) 0.065(2) 0.0391(17) 0.0039(16) 0.0133(17) 0.0155(19)
C5 0.070(2) 0.0419(16) 0.0381(15) -0.0012(13) -0.0009(14) 0.0104(16)
C6 0.094(3) 0.051(2) 0.0438(17) -0.0057(15) -0.0079(18) 0.0078(19)
C7 0.086(3) 0.053(2) 0.057(2) -0.0099(16) -0.0253(18) -0.0031(19)
C8 0.0655(19) 0.0520(19) 0.0620(19) -0.0010(16) -0.0083(17) -0.0071(17)
C9 0.0528(17) 0.0438(17) 0.0420(15) 0.0005(13) -0.0035(14) 0.0004(15)
C10 0.0533(17) 0.0397(15) 0.0381(14) -0.0009(13) -0.0020(13) 0.0065(14)
C11 0.0447(16) 0.0430(16) 0.0355(14) 0.0037(13) 0.0002(12) 0.0021(13)
C12 0.0459(17) 0.0479(17) 0.0472(16) 0.0078(14) 0.0020(14) -0.0009(15)
C13 0.0423(17) 0.060(2) 0.0273(13) -0.0013(13) 0.0007(11) 0.0000(16)
C14 0.0446(17) 0.0589(19) 0.0305(14) 0.0001(13) -0.0006(12) -0.0007(15)
C15 0.0546(19) 0.0556(19) 0.0454(16) -0.0010(15) 0.0029(14) -0.0028(17)
C16 0.0461(18) 0.074(2) 0.0516(17) -0.0028(15) -0.0026(14) -0.0082(18)
C17 0.0506(19) 0.068(2) 0.0561(18) 0.0007(16) -0.0082(15) 0.0113(17)
C18 0.060(2) 0.054(2) 0.0485(17) 0.0004(15) -0.0035(14) 0.0015(17)
C19 0.0569(19) 0.0481(18) 0.0394(14) 0.0008(13) -0.0026(14) 0.0081(15)
C20 0.073(2) 0.068(2) 0.0510(18) 0.0036(16) 0.0038(16) -0.0036(18)
C21 0.099(3) 0.095(3) 0.0444(19) 0.0076(19) 0.0148(19) 0.011(2)
C22 0.113(3) 0.087(3) 0.047(2) -0.0037(19) -0.011(2) 0.024(3)
C23 0.086(3) 0.075(2) 0.060(2) -0.0039(18) -0.024(2) 0.011(2)
C24 0.060(2) 0.066(2) 0.0522(18) 0.0002(16) -0.0043(15) 0.0057(17)

loop_
_atom_type_symbol
_atom_type_description
_atom_type_scat_dispersion_real
_atom_type_scat_dispersion_imag
_atom_type_scat_source
C C 0.0033 0.0016 'International Tables Vol C Tables 4.2.6.8 and 6.1.1.4'
H H 0.0000 0.0000 'International Tables Vol C Tables 4.2.6.8 and 6.1.1.4'
N N 0.0061 0.0033 'International Tables Vol C Tables 4.2.6.8 and 6.1.1.4'
O O 0.0106 0.0060 'International Tables Vol C Tables 4.2.6.8 and 6.1.1.4'
S S 0.1246 0.1234 'International Tables Vol C Tables 4.2.6.8 and 6.1.1.4'

loop_
_geom_angle_atom_site_label_1
_geom_angle_atom_site_label_2
_geom_angle_atom_site_label_3
_geom_angle
_geom_angle_site_symmetry_1
_geom_angle_site_symmetry_3
_geom_angle_publ_flag
C14 S1 C19 102.07(12) . . ?
C11 N1 C13 119.5(2) . . ?
C2 C1 C10 118.4(2) . . ?
C2 C1 C11 135.2(3) . . ?
C10 C1 C11 106.3(2) . . ?
C1 C2 C3 119.0(3) . . ?
C4 C3 C2 122.4(3) . . ?
C3 C4 C5 121.0(3) . . ?
C10 C5 C6 116.0(3) . . ?
C10 C5 C4 116.1(3) . . ?
C6 C5 C4 127.8(3) . . ?
C7 C6 C5 121.0(3) . . ?
C6 C7 C8 122.5(3) . . ?
C9 C8 C7 118.1(3) . . ?
C8 C9 C10 119.5(2) . . ?
C8 C9 C12 133.2(3) . . ?
C10 C9 C12 107.3(2) . . ?
C9 C10 C5 122.9(2) . . ?
C9 C10 C1 114.1(2) . . ?
C5 C10 C1 123.0(3) . . ?
N1 C11 C1 133.5(2) . . ?
N1 C11 C12 119.9(2) . . ?
C1 C11 C12 106.4(2) . . ?
O1 C12 C9 129.8(3) . . ?
O1 C12 C11 124.3(2) . . ?
C9 C12 C11 105.9(2) . . ?
C14 C13 C18 119.7(3) . . ?
C14 C13 N1 120.5(2) . . ?
C18 C13 N1 119.7(3) . . ?
C15 C14 C13 118.7(3) . . ?
C15 C14 S1 119.5(2) . . ?
C13 C14 S1 121.8(2) . . ?
C16 C15 C14 121.4(3) . . ?
C17 C16 C15 119.7(3) . . ?
C16 C17 C18 120.0(3) . . ?
C17 C18 C13 120.5(3) . . ?
C24 C19 C20 119.9(3) . . ?
C24 C19 S1 119.7(2) . . ?
C20 C19 S1 120.4(2) . . ?
C19 C20 C21 119.4(3) . . ?
C22 C21 C20 120.7(3) . . ?
C21 C22 C23 120.3(3) . . ?
C22 C23 C24 119.6(3) . . ?
C19 C24 C23 120.1(3) . . ?

loop_
_geom_bond_atom_site_label_1
_geom_bond_atom_site_label_2
_geom_bond_distance
_geom_bond_site_symmetry_2
_geom_bond_publ_flag
S1 C14 1.779(3) . ?
S1 C19 1.784(3) . ?
N1 C11 1.272(3) . ?
N1 C13 1.421(3) . ?
O1 C12 1.209(3) . ?
C1 C2 1.371(3) . ?
C1 C10 1.418(3) . ?
C1 C11 1.476(3) . ?
C2 C3 1.410(4) . ?
C3 C4 1.355(4) . ?
C4 C5 1.410(4) . ?
C5 C10 1.408(3) . ?
C5 C6 1.409(4) . ?
C6 C7 1.360(4) . ?
C7 C8 1.409(4) . ?
C8 C9 1.374(3) . ?
C9 C10 1.400(3) . ?
C9 C12 1.473(3) . ?
C11 C12 1.545(4) . ?
C13 C14 1.389(4) . ?
C13 C18 1.391(4) . ?
C14 C15 1.388(3) . ?
C15 C16 1.374(4) . ?
C16 C17 1.373(4) . ?
C17 C18 1.380(4) . ?
C19 C24 1.373(4) . ?
C19 C20 1.378(4) . ?
C20 C21 1.392(4) . ?
C21 C22 1.357(5) . ?
C22 C23 1.373(4) . ?
C23 C24 1.392(4) . ?

loop_
_geom_torsion_atom_site_label_1
_geom_torsion_atom_site_label_2
_geom_torsion_atom_site_label_3
_geom_torsion_atom_site_label_4
_geom_torsion
_geom_torsion_site_symmetry_1
_geom_torsion_site_symmetry_2
_geom_torsion_site_symmetry_3
_geom_torsion_site_symmetry_4
_geom_torsion_publ_flag
C10 C1 C2 C3 -0.1(4) . . . . ?
C11 C1 C2 C3 -176.4(3) . . . . ?
C1 C2 C3 C4 0.4(5) . . . . ?
C2 C3 C4 C5 0.6(5) . . . . ?
C3 C4 C5 C10 -1.7(4) . . . . ?
C3 C4 C5 C6 177.7(3) . . . . ?
C10 C5 C6 C7 -1.7(4) . . . . ?
C4 C5 C6 C7 178.9(3) . . . . ?
C5 C6 C7 C8 1.1(5) . . . . ?
C6 C7 C8 C9 0.7(5) . . . . ?
C7 C8 C9 C10 -1.7(4) . . . . ?
C7 C8 C9 C12 175.8(3) . . . . ?
C8 C9 C10 C5 1.0(4) . . . . ?
C12 C9 C10 C5 -177.1(2) . . . . ?
C8 C9 C10 C1 179.3(2) . . . . ?
C12 C9 C10 C1 1.3(3) . . . . ?
C6 C5 C10 C9 0.7(4) . . . . ?
C4 C5 C10 C9 -179.8(2) . . . . ?
C6 C5 C10 C1 -177.5(3) . . . . ?
C4 C5 C10 C1 2.0(4) . . . . ?
C2 C1 C10 C9 -179.4(2) . . . . ?
C11 C1 C10 C9 -2.2(3) . . . . ?
C2 C1 C10 C5 -1.1(4) . . . . ?
C11 C1 C10 C5 176.1(2) . . . . ?
C13 N1 C11 C1 -6.3(4) . . . . ?
C13 N1 C11 C12 179.7(2) . . . . ?
C2 C1 C11 N1 4.1(5) . . . . ?
C10 C1 C11 N1 -172.5(3) . . . . ?
C2 C1 C11 C12 178.7(3) . . . . ?
C10 C1 C11 C12 2.1(3) . . . . ?
C8 C9 C12 O1 1.5(5) . . . . ?
C10 C9 C12 O1 179.2(3) . . . . ?
C8 C9 C12 C11 -177.5(3) . . . . ?
C10 C9 C12 C11 0.2(3) . . . . ?
N1 C11 C12 O1 -5.0(4) . . . . ?
C1 C11 C12 O1 179.5(3) . . . . ?
N1 C11 C12 C9 174.0(2) . . . . ?
C1 C11 C12 C9 -1.4(3) . . . . ?
C11 N1 C13 C14 102.5(3) . . . . ?
C11 N1 C13 C18 -82.0(3) . . . . ?
C18 C13 C14 C15 0.7(4) . . . . ?
N1 C13 C14 C15 176.2(2) . . . . ?
C18 C13 C14 S1 -177.08(18) . . . . ?
N1 C13 C14 S1 -1.6(3) . . . . ?
C19 S1 C14 C15 106.6(2) . . . . ?
C19 S1 C14 C13 -75.6(2) . . . . ?
C13 C14 C15 C16 -0.5(4) . . . . ?
S1 C14 C15 C16 177.3(2) . . . . ?
C14 C15 C16 C17 0.1(4) . . . . ?
C15 C16 C17 C18 0.3(4) . . . . ?
C16 C17 C18 C13 -0.1(4) . . . . ?
C14 C13 C18 C17 -0.4(4) . . . . ?
N1 C13 C18 C17 -175.9(2) . . . . ?
C14 S1 C19 C24 119.7(2) . . . . ?
C14 S1 C19 C20 -62.4(3) . . . . ?
C24 C19 C20 C21 -1.6(5) . . . . ?
S1 C19 C20 C21 -179.5(2) . . . . ?
C19 C20 C21 C22 0.8(5) . . . . ?
C20 C21 C22 C23 0.1(6) . . . . ?
C21 C22 C23 C24 -0.1(5) . . . . ?
C20 C19 C24 C23 1.6(5) . . . . ?
S1 C19 C24 C23 179.5(2) . . . . ?
C22 C23 C24 C19 -0.7(5) . . . . ?

loop_
_cod_related_entry_id
_cod_related_entry_database
_cod_related_entry_code
1 ChemSpider 21190546
